data_7247939
loop_
_publ_author_name
'Guti\'errez, Eduardo L.'
'Godoy, Agust\'in A.'
'Brusau, Elena V.'
'Vega, Daniel'
'Narda, Griselda E.'
'Su\'arez, Sebasti\'an'
'Di Salvo, Florencia'

_publ_section_title
;
 Mebendazolium mesylate anhydride salt: rational design based on
 supramolecular assembly, synthesis, and solid-state characterization
;
_journal_issue 1
_journal_name_full 'RSC Advances'
_journal_page_first 181
_journal_page_last 192
_journal_paper_doi 10.1039/D3RA07422F
_journal_volume 14
_journal_year 2024
_chemical_absolute_configuration rm
_chemical_formula_moiety 'C16 H14 N3 O3, C H3 O3 S'
_chemical_formula_sum 'C17 H17 N3 O6 S'
_chemical_formula_weight 391.39
_chemical_name_systematic 'Mebendazolium mesylate anhydride salt'
_space_group_crystal_system orthorhombic
_space_group_IT_number 19
_space_group_name_Hall 'P 2ac 2ab'
_space_group_name_H-M_alt 'P 21 21 21'
_atom_sites_solution_hydrogens geom
_atom_sites_solution_primary direct
_audit_creation_date 2023-10-19
_audit_creation_method
;
Olex2 1.5
(compiled 2023.08.24 svn.re1ec1418 for OlexSys, GUI svn.r6817)
;
_audit_update_record
;
2023-10-23 deposited with the CCDC.	2023-12-08 downloaded from the CCDC.
;
_cell_angle_alpha 90
_cell_angle_beta 90
_cell_angle_gamma 90
_cell_formula_units_Z 4
_cell_length_a 7.2177(3)
_cell_length_b 9.2009(4)
_cell_length_c 27.0007(17)
_cell_measurement_reflns_used 2765
_cell_measurement_temperature 293
_cell_measurement_theta_max 72.1140
_cell_measurement_theta_min 4.7940
_cell_volume 1793.10(16)
_computing_cell_refinement 'CrysAlisPro 1.171.41.95a (Rigaku OD, 2021)'
_computing_data_collection 'CrysAlisPro 1.171.41.95a (Rigaku OD, 2021)'
_computing_data_reduction 'CrysAlisPro 1.171.41.95a (Rigaku OD, 2021)'
_computing_molecular_graphics 'Olex2 1.5 (Dolomanov et al., 2009)'
_computing_publication_material 'Olex2 1.5 (Dolomanov et al., 2009)'
_computing_structure_refinement 'SHELXL 2019/2 (Sheldrick, 2015)'
_computing_structure_solution 'SHELXS  (Sheldrick, 2008)'
_diffrn_ambient_temperature 293
_diffrn_detector 'CCD plate'
_diffrn_detector_area_resol_mean 16.1158
_diffrn_detector_type Eos
_diffrn_measured_fraction_theta_full 0.998
_diffrn_measured_fraction_theta_max 0.996
_diffrn_measurement_details
;
List of Runs (angles in degrees, time in seconds):

  # Type    Start    End  Width  t~exp~   \w     \q     \k     \f   Frames
#--------------------------------------------------------------------------
  1  \w    -12.00  13.00   1.00   13.57    --    0.00  98.00  20.00   25
  2  \w    -78.00 -23.00   1.00   55.52    --  -59.32  98.00  20.00   55
  3  \w   -133.00 -84.00   1.00   55.52    --  -59.32 -98.00 -87.00   49
  4  \w      1.00  55.00   1.00   55.52    --   59.32 -98.00 -87.00   54
  5  \w     74.00  99.00   1.00  156.51    --  116.00 -98.00 -87.00   25
  6  \w    112.00 138.00   1.00  156.51    --  116.00  98.00  20.00   26
  7  \w    -69.00 -38.00   1.00   13.57    --    0.00 178.00 120.00   31
  8  \w    -82.00 -37.00   1.00   13.57    --    0.00 178.00 -30.00   45
  9  \w   -121.00 -76.00   1.00   55.52    --  -59.32-125.00   0.00   45
 10  \w   -131.00 -93.00   1.00   55.52    --  -59.32 -94.00-150.00   38
 11  \w   -123.00 -84.00   1.00   55.52    --  -59.32 -94.00  60.00   39
 12  \w   -133.00 -84.00   1.00   55.52    --  -59.32 -94.00 150.00   49
 13  \w    147.00 176.00   1.00  156.51    --  116.00  77.00-120.00   29
 14  \w     43.00 106.00   1.00  156.51    --  116.00 -91.00-150.00   63
 15  \w     63.00 107.00   1.00  156.51    --  116.00 -63.00 -90.00   44
 16  \w     48.00  95.00   1.00  156.51    --  116.00 -91.00 -30.00   47
 17  \w    131.00 165.00   1.00  156.51    --  116.00  63.00 150.00   34
 18  \w    102.00 135.00   1.00  156.51    --  116.00  77.00-120.00   33
 19  \w    100.00 127.00   1.00  156.51    --  116.00 -77.00 -90.00   27
 20  \w    104.00 162.00   1.00  156.51    --  116.00  77.00-180.00   58
 21  \w     47.00  74.00   1.00  156.51    --  116.00 -77.00 -90.00   27
 22  \w    103.00 130.00   1.00  156.51    --  116.00  37.00 150.00   27
 23  \w    135.00 175.00   1.00  156.51    --  116.00 111.00 -60.00   40
 24  \w    112.00 178.00   1.00  156.51    --  116.00 111.00 -90.00   66
 25  \w     44.00  90.00   1.00  156.51    --  116.00 -91.00  90.00   46
;
_diffrn_measurement_device 'four-circle diffractometer'
_diffrn_measurement_device_type 'Xcalibur, Eos, Gemini'
_diffrn_measurement_method '\w scans'
_diffrn_orient_matrix_type 'CrysAlisPro convention (1999,Acta A55,543-557)'
_diffrn_orient_matrix_UB_11 0.1286180000
_diffrn_orient_matrix_UB_12 -0.0186354000
_diffrn_orient_matrix_UB_13 0.0451612000
_diffrn_orient_matrix_UB_21 0.1199099000
_diffrn_orient_matrix_UB_22 -0.1079450000
_diffrn_orient_matrix_UB_23 -0.0295445000
_diffrn_orient_matrix_UB_31 0.1209290000
_diffrn_orient_matrix_UB_32 0.1265543000
_diffrn_orient_matrix_UB_33 -0.0186179000
_diffrn_radiation_monochromator graphite
_diffrn_radiation_probe x-ray
_diffrn_radiation_type 'Cu K\a'
_diffrn_radiation_wavelength 1.54184
_diffrn_reflns_av_R_equivalents 0.0440
_diffrn_reflns_av_unetI/netI 0.0547
_diffrn_reflns_Laue_measured_fraction_full 0.998
_diffrn_reflns_Laue_measured_fraction_max 0.996
_diffrn_reflns_limit_h_max 8
_diffrn_reflns_limit_h_min -8
_diffrn_reflns_limit_k_max 11
_diffrn_reflns_limit_k_min -10
_diffrn_reflns_limit_l_max 33
_diffrn_reflns_limit_l_min -33
_diffrn_reflns_number 6778
_diffrn_reflns_point_group_measured_fraction_full 0.929
_diffrn_reflns_point_group_measured_fraction_max 0.914
_diffrn_reflns_theta_full 67.684
_diffrn_reflns_theta_max 73.631
_diffrn_reflns_theta_min 5.078
_diffrn_source 'fine-focus sealed X-ray tube'
_diffrn_source_type 'Enhance (Cu) X-ray Source'
_exptl_absorpt_coefficient_mu 1.975
_exptl_absorpt_correction_T_max 1.00000
_exptl_absorpt_correction_T_min 0.64360
_exptl_absorpt_correction_type multi-scan
_exptl_absorpt_process_details
;
CrysAlisPro 1.171.41.95a (Rigaku Oxford Diffraction, 2021)
Empirical absorption correction using spherical harmonics,
implemented in SCALE3 ABSPACK scaling algorithm.
;
_exptl_crystal_colour 'clear whiteish colourless'
_exptl_crystal_colour_lustre clear
_exptl_crystal_colour_modifier whiteish
_exptl_crystal_colour_primary colourless
_exptl_crystal_density_diffrn 1.450
_exptl_crystal_description block
_exptl_crystal_F_000 816
_exptl_crystal_recrystallization_method 'Re-crystallisation from solvent: methanol'
_exptl_crystal_size_max 0.3
_exptl_crystal_size_mid 0.2
_exptl_crystal_size_min 0.1
_refine_diff_density_max 0.294
_refine_diff_density_min -0.411
_refine_diff_density_rms 0.063
_refine_ls_abs_structure_details
;
 Flack x determined using 822 quotients [(I+)-(I-)]/[(I+)+(I-)]
 (Parsons, Flack and Wagner, Acta Cryst. B69 (2013) 249-259).
;
_refine_ls_abs_structure_Flack 0.12(4)
_refine_ls_extinction_method none
_refine_ls_goodness_of_fit_ref 1.123
_refine_ls_hydrogen_treatment constr
_refine_ls_matrix_type full
_refine_ls_number_parameters 246
_refine_ls_number_reflns 3311
_refine_ls_number_restraints 0
_refine_ls_restrained_S_all 1.123
_refine_ls_R_factor_all 0.0773
_refine_ls_R_factor_gt 0.0628
_refine_ls_shift/su_max 0.000
_refine_ls_shift/su_mean 0.000
_refine_ls_structure_factor_coef Fsqd
_refine_ls_weighting_details 'w=1/[\s^2^(Fo^2^)+(0.0622P)^2^+1.9502P] where P=(Fo^2^+2Fc^2^)/3'
_refine_ls_weighting_scheme calc
_refine_ls_wR_factor_gt 0.1717
_refine_ls_wR_factor_ref 0.1814
_reflns_Friedel_coverage 0.577
_reflns_Friedel_fraction_full 0.833
_reflns_Friedel_fraction_max 0.799
_reflns_number_gt 2774
_reflns_number_total 3311
_reflns_threshold_expression 'I > 2\s(I)'
_cod_data_source_file d3ra07422f2.cif
_cod_data_source_block MBZH-MsO
_cod_original_cell_volume 1793.09(16)
_cod_database_code 7247939
_shelx_shelxl_version_number 2019/2
_shelx_space_group_comment
;
The symmetry employed for this shelxl refinement is uniquely defined
by the following loop, which should always be used as a source of
symmetry information in preference to the above space-group names.
They are only intended as comments.
;
_olex2_refinement_description
;
1.a Aromatic/amide H refined with riding coordinates:
 N1(H1), N2(H2), N3(H3), C6(H6), C7(H7), C9(H9), C12(H12), C13(H13), C14(H14),
 C15(H15), C16(H16)
1.b Idealised Me refined as rotating group:
 C1(H1A,H1B,H1C), C17(H17A,H17B,H17C)
;
_olex2_submission_special_instructions 'No special instructions were received'
_oxdiff_exptl_absorpt_empirical_details
;
Empirical correction (ABSPACK) includes:
- Absorption correction using spherical harmonics
- Frame scaling
;
_oxdiff_exptl_absorpt_empirical_full_max 1.481
_oxdiff_exptl_absorpt_empirical_full_min 0.456

loop_
_space_group_symop_operation_xyz
'x, y, z'
'-x+1/2, -y, z+1/2'
'x+1/2, -y+1/2, -z'
'-x, y+1/2, -z+1/2'

loop_
_atom_site_label
_atom_site_type_symbol
_atom_site_fract_x
_atom_site_fract_y
_atom_site_fract_z
_atom_site_U_iso_or_equiv
_atom_site_adp_type
_atom_site_occupancy
_atom_site_site_symmetry_order
_atom_site_calc_flag
_atom_site_refinement_flags_posn
_atom_site_refinement_flags_adp
_atom_site_refinement_flags_occupancy
_atom_site_disorder_assembly
_atom_site_disorder_group
S1 S 1.0326(2) 0.73790(16) 0.34083(7) 0.0486(4) Uani 1 1 d . . . . .
O1 O 1.3641(7) 0.3640(6) 0.25309(19) 0.0612(13) Uani 1 1 d . . . . .
O2 O 1.2423(8) 0.1476(6) 0.2748(2) 0.0663(14) Uani 1 1 d . . . . .
O3 O 0.1488(8) 0.3351(7) 0.4179(2) 0.0773(17) Uani 1 1 d . . . . .
O4 O 0.8497(6) 0.6835(5) 0.3534(2) 0.0584(13) Uani 1 1 d . . . . .
O5 O 1.1153(8) 0.6549(6) 0.3011(2) 0.0689(15) Uani 1 1 d . . . . .
O6 O 1.0404(9) 0.8913(6) 0.3317(3) 0.087(2) Uani 1 1 d . . . . .
N1 N 1.0980(8) 0.3612(6) 0.2925(2) 0.0518(14) Uani 1 1 d . . . . .
H1 H 1.108799 0.454085 0.290497 0.062 Uiso 1 1 calc R U . . .
N2 N 0.8129(7) 0.3874(6) 0.3344(2) 0.0514(14) Uani 1 1 d . . . . .
H2 H 0.808320 0.480745 0.333959 0.062 Uiso 1 1 calc R U . . .
N3 N 0.9095(7) 0.1665(6) 0.3216(2) 0.0475(13) Uani 1 1 d . . . . .
H3 H 0.977395 0.095290 0.311787 0.057 Uiso 1 1 calc R U . . .
C1 C 1.5189(10) 0.2903(9) 0.2301(3) 0.064(2) Uani 1 1 d . . . . .
H1A H 1.574170 0.224741 0.253456 0.097 Uiso 1 1 calc R U . . .
H1B H 1.609124 0.360665 0.219717 0.097 Uiso 1 1 calc R U . . .
H1C H 1.476010 0.236693 0.201823 0.097 Uiso 1 1 calc R U . . .
C2 C 1.2377(9) 0.2772(8) 0.2728(3) 0.0528(16) Uani 1 1 d . . . . .
C3 C 0.9455(9) 0.3076(7) 0.3148(2) 0.0464(14) Uani 1 1 d . . . . .
C4 C 0.6818(9) 0.2968(7) 0.3558(2) 0.0466(15) Uani 1 1 d . . . . .
C5 C 0.7441(9) 0.1546(7) 0.3473(2) 0.0450(13) Uani 1 1 d . . . . .
C6 C 0.6461(10) 0.0359(7) 0.3641(3) 0.0539(17) Uani 1 1 d . . . . .
H6 H 0.686265 -0.058408 0.357903 0.065 Uiso 1 1 calc R U . . .
C7 C 0.4854(10) 0.0626(8) 0.3905(3) 0.0562(17) Uani 1 1 d . . . . .
H7 H 0.417930 -0.015401 0.402994 0.067 Uiso 1 1 calc R U . . .
C8 C 0.4211(9) 0.2064(8) 0.3991(3) 0.0524(17) Uani 1 1 d . . . . .
C9 C 0.5177(9) 0.3255(8) 0.3807(3) 0.0521(15) Uani 1 1 d . . . . .
H9 H 0.474317 0.419896 0.384874 0.062 Uiso 1 1 calc R U . . .
C10 C 0.2441(9) 0.2279(8) 0.4260(3) 0.0546(17) Uani 1 1 d . . . . .
C11 C 0.1807(10) 0.1154(8) 0.4620(3) 0.0521(16) Uani 1 1 d . . . . .
C12 C -0.0055(10) 0.0776(9) 0.4634(3) 0.0621(19) Uani 1 1 d . . . . .
H12 H -0.089636 0.125126 0.442979 0.074 Uiso 1 1 calc R U . . .
C13 C -0.0660(13) -0.0302(11) 0.4950(4) 0.083(3) Uani 1 1 d . . . . .
H13 H -0.190667 -0.055532 0.495752 0.099 Uiso 1 1 calc R U . . .
C14 C 0.0573(17) -0.0996(11) 0.5252(4) 0.090(3) Uani 1 1 d . . . . .
H14 H 0.017488 -0.175103 0.545477 0.108 Uiso 1 1 calc R U . . .
C15 C 0.2378(16) -0.0585(12) 0.5256(3) 0.086(3) Uani 1 1 d . . . . .
H15 H 0.319352 -0.102051 0.547794 0.103 Uiso 1 1 calc R U . . .
C16 C 0.3019(12) 0.0466(10) 0.4938(3) 0.069(2) Uani 1 1 d . . . . .
H16 H 0.426814 0.071318 0.493734 0.083 Uiso 1 1 calc R U . . .
C17 C 1.1696(13) 0.7041(11) 0.3925(4) 0.083(3) Uani 1 1 d . . . . .
H17A H 1.127409 0.762566 0.419731 0.124 Uiso 1 1 calc R U . . .
H17B H 1.296124 0.727763 0.385143 0.124 Uiso 1 1 calc R U . . .
H17C H 1.160855 0.603156 0.401285 0.124 Uiso 1 1 calc R U . . .

loop_
_atom_site_aniso_label
_atom_site_aniso_U_11
_atom_site_aniso_U_22
_atom_site_aniso_U_33
_atom_site_aniso_U_23
_atom_site_aniso_U_13
_atom_site_aniso_U_12
S1 0.0478(7) 0.0361(7) 0.0618(9) 0.0034(7) 0.0080(7) 0.0012(6)
O1 0.051(3) 0.062(3) 0.070(3) 0.008(3) 0.020(2) 0.001(2)
O2 0.062(3) 0.055(3) 0.082(4) 0.005(3) 0.019(3) 0.010(3)
O3 0.064(3) 0.070(4) 0.098(4) 0.016(4) 0.021(3) 0.014(3)
O4 0.046(2) 0.053(3) 0.076(3) 0.003(2) 0.008(2) -0.002(2)
O5 0.078(3) 0.051(3) 0.077(3) -0.013(3) 0.032(3) -0.005(3)
O6 0.088(4) 0.050(3) 0.122(5) 0.033(3) 0.029(4) 0.010(3)
N1 0.051(3) 0.040(3) 0.064(4) 0.004(3) 0.013(3) 0.001(2)
N2 0.049(3) 0.043(3) 0.062(3) 0.000(3) 0.008(3) 0.003(2)
N3 0.048(3) 0.038(3) 0.056(3) -0.002(2) 0.011(2) 0.004(2)
C1 0.047(4) 0.081(5) 0.065(4) 0.004(4) 0.015(3) 0.012(4)
C2 0.045(3) 0.058(4) 0.055(4) 0.002(3) 0.010(3) 0.002(3)
C3 0.042(3) 0.050(3) 0.048(3) 0.005(3) 0.003(3) -0.001(3)
C4 0.041(3) 0.051(4) 0.048(3) -0.001(3) 0.005(3) 0.002(3)
C5 0.046(3) 0.042(3) 0.047(3) -0.001(3) 0.005(3) -0.006(3)
C6 0.053(4) 0.045(4) 0.064(4) -0.006(3) 0.012(3) 0.001(3)
C7 0.050(4) 0.056(4) 0.063(4) 0.001(3) 0.011(3) -0.004(3)
C8 0.040(3) 0.061(4) 0.056(4) -0.007(3) 0.006(3) -0.003(3)
C9 0.047(4) 0.048(3) 0.061(4) -0.003(3) 0.003(3) 0.000(3)
C10 0.044(3) 0.059(4) 0.061(4) -0.003(4) 0.005(3) -0.001(3)
C11 0.046(4) 0.059(4) 0.051(4) -0.005(3) 0.006(3) 0.001(3)
C12 0.048(4) 0.078(5) 0.060(4) 0.001(4) 0.007(4) -0.004(4)
C13 0.070(6) 0.087(7) 0.091(7) 0.004(6) 0.031(5) -0.016(5)
C14 0.110(8) 0.079(6) 0.081(6) 0.016(5) 0.039(6) 0.000(6)
C15 0.102(7) 0.099(7) 0.057(5) 0.020(5) 0.013(5) 0.026(6)
C16 0.057(4) 0.089(6) 0.060(4) 0.000(4) -0.003(4) 0.010(4)
C17 0.081(6) 0.084(6) 0.083(6) 0.012(5) -0.023(5) -0.007(5)

loop_
_atom_type_symbol
_atom_type_description
_atom_type_scat_dispersion_real
_atom_type_scat_dispersion_imag
_atom_type_scat_source
C C 0.0181 0.0091 'International Tables Vol C Tables 4.2.6.8 and 6.1.1.4'
H H 0.0000 0.0000 'International Tables Vol C Tables 4.2.6.8 and 6.1.1.4'
N N 0.0311 0.0180 'International Tables Vol C Tables 4.2.6.8 and 6.1.1.4'
O O 0.0492 0.0322 'International Tables Vol C Tables 4.2.6.8 and 6.1.1.4'
S S 0.3331 0.5567 'International Tables Vol C Tables 4.2.6.8 and 6.1.1.4'

loop_
_geom_angle_atom_site_label_1
_geom_angle_atom_site_label_2
_geom_angle_atom_site_label_3
_geom_angle
_geom_angle_site_symmetry_1
_geom_angle_site_symmetry_3
_geom_angle_publ_flag
O4 S1 C17 105.5(4) . . ?
O5 S1 O4 111.5(3) . . ?
O5 S1 C17 105.5(5) . . ?
O6 S1 O4 114.5(3) . . ?
O6 S1 O5 112.1(4) . . ?
O6 S1 C17 106.9(5) . . ?
C2 O1 C1 115.0(6) . . ?
C2 N1 H1 117.8 . . ?
C3 N1 H1 117.8 . . ?
C3 N1 C2 124.4(6) . . ?
C3 N2 H2 125.4 . . ?
C3 N2 C4 109.2(5) . . ?
C4 N2 H2 125.4 . . ?
C3 N3 H3 125.9 . . ?
C3 N3 C5 108.2(5) . . ?
C5 N3 H3 125.9 . . ?
O1 C1 H1A 109.5 . . ?
O1 C1 H1B 109.5 . . ?
O1 C1 H1C 109.5 . . ?
H1A C1 H1B 109.5 . . ?
H1A C1 H1C 109.5 . . ?
H1B C1 H1C 109.5 . . ?
O1 C2 N1 108.8(6) . . ?
O2 C2 O1 127.0(7) . . ?
O2 C2 N1 124.3(7) . . ?
N2 C3 N1 124.7(6) . . ?
N2 C3 N3 110.2(6) . . ?
N3 C3 N1 125.1(6) . . ?
N2 C4 C5 105.8(5) . . ?
C9 C4 N2 132.1(6) . . ?
C9 C4 C5 122.1(6) . . ?
N3 C5 C4 106.6(5) . . ?
C6 C5 N3 132.1(6) . . ?
C6 C5 C4 121.3(6) . . ?
C5 C6 H6 121.3 . . ?
C5 C6 C7 117.4(6) . . ?
C7 C6 H6 121.3 . . ?
C6 C7 H7 119.2 . . ?
C6 C7 C8 121.6(7) . . ?
C8 C7 H7 119.2 . . ?
C7 C8 C10 119.1(7) . . ?
C9 C8 C7 120.7(6) . . ?
C9 C8 C10 120.1(6) . . ?
C4 C9 C8 116.8(6) . . ?
C4 C9 H9 121.6 . . ?
C8 C9 H9 121.6 . . ?
O3 C10 C8 120.4(7) . . ?
O3 C10 C11 120.2(6) . . ?
C8 C10 C11 119.4(7) . . ?
C12 C11 C10 119.2(7) . . ?
C16 C11 C10 122.0(7) . . ?
C16 C11 C12 118.8(8) . . ?
C11 C12 H12 119.9 . . ?
C13 C12 C11 120.2(8) . . ?
C13 C12 H12 119.9 . . ?
C12 C13 H13 120.0 . . ?
C14 C13 C12 120.0(9) . . ?
C14 C13 H13 120.0 . . ?
C13 C14 H14 120.0 . . ?
C15 C14 C13 120.0(9) . . ?
C15 C14 H14 120.0 . . ?
C14 C15 H15 119.5 . . ?
C14 C15 C16 120.9(10) . . ?
C16 C15 H15 119.5 . . ?
C11 C16 H16 120.0 . . ?
C15 C16 C11 119.9(9) . . ?
C15 C16 H16 120.0 . . ?
S1 C17 H17A 109.5 . . ?
S1 C17 H17B 109.5 . . ?
S1 C17 H17C 109.5 . . ?
H17A C17 H17B 109.5 . . ?
H17A C17 H17C 109.5 . . ?
H17B C17 H17C 109.5 . . ?

loop_
_geom_bond_atom_site_label_1
_geom_bond_atom_site_label_2
_geom_bond_distance
_geom_bond_site_symmetry_2
_geom_bond_publ_flag
S1 O4 1.452(5) . ?
S1 O5 1.447(5) . ?
S1 O6 1.434(5) . ?
S1 C17 1.739(9) . ?
O1 C1 1.447(8) . ?
O1 C2 1.324(8) . ?
O2 C2 1.194(9) . ?
O3 C10 1.221(9) . ?
N1 H1 0.8600 . ?
N1 C2 1.377(8) . ?
N1 C3 1.348(8) . ?
N2 H2 0.8600 . ?
N2 C3 1.317(8) . ?
N2 C4 1.388(8) . ?
N3 H3 0.8600 . ?
N3 C3 1.337(8) . ?
N3 C5 1.384(8) . ?
C1 H1A 0.9600 . ?
C1 H1B 0.9600 . ?
C1 H1C 0.9600 . ?
C4 C5 1.403(9) . ?
C4 C9 1.387(9) . ?
C5 C6 1.378(9) . ?
C6 H6 0.9300 . ?
C6 C7 1.384(9) . ?
C7 H7 0.9300 . ?
C7 C8 1.422(10) . ?
C8 C9 1.391(9) . ?
C8 C10 1.481(9) . ?
C9 H9 0.9300 . ?
C10 C11 1.493(10) . ?
C11 C12 1.388(10) . ?
C11 C16 1.380(11) . ?
C12 H12 0.9300 . ?
C12 C13 1.379(11) . ?
C13 H13 0.9300 . ?
C13 C14 1.365(14) . ?
C14 H14 0.9300 . ?
C14 C15 1.357(15) . ?
C15 H15 0.9300 . ?
C15 C16 1.373(12) . ?
C16 H16 0.9300 . ?
C17 H17A 0.9600 . ?
C17 H17B 0.9600 . ?
C17 H17C 0.9600 . ?

loop_
_geom_hbond_atom_site_label_D
_geom_hbond_atom_site_label_H
_geom_hbond_atom_site_label_A
_geom_hbond_distance_DH
_geom_hbond_distance_HA
_geom_hbond_distance_DA
_geom_hbond_angle_DHA
_geom_hbond_site_symmetry_A
_geom_hbond_publ_flag
N1 H1 O5 0.86 1.87 2.715(7) 167.0 . yes
N2 H2 O4 0.86 1.96 2.785(7) 160.2 . yes
N2 H2 O5 0.86 2.87 3.410(7) 122.1 . yes
N3 H3 O6 0.86 2.00 2.716(7) 139.4 1_545 yes
C6 H6 O6 0.93 2.69 3.261(9) 120.2 1_545 yes
C17 H17C O3 0.96 2.51 3.467(11) 175.6 1_655 yes

loop_
_geom_torsion_atom_site_label_1
_geom_torsion_atom_site_label_2
_geom_torsion_atom_site_label_3
_geom_torsion_atom_site_label_4
_geom_torsion
_geom_torsion_site_symmetry_1
_geom_torsion_site_symmetry_2
_geom_torsion_site_symmetry_3
_geom_torsion_site_symmetry_4
_geom_torsion_publ_flag
O3 C10 C11 C12 39.3(11) . . . . ?
O3 C10 C11 C16 -141.2(8) . . . . ?
N2 C4 C5 N3 0.5(7) . . . . ?
N2 C4 C5 C6 179.6(7) . . . . ?
N2 C4 C9 C8 -177.9(7) . . . . ?
N3 C5 C6 C7 177.7(7) . . . . ?
C1 O1 C2 O2 2.6(12) . . . . ?
C1 O1 C2 N1 -179.0(6) . . . . ?
C2 N1 C3 N2 178.9(7) . . . . ?
C2 N1 C3 N3 1.1(11) . . . . ?
C3 N1 C2 O1 178.8(6) . . . . ?
C3 N1 C2 O2 -2.7(12) . . . . ?
C3 N2 C4 C5 -0.6(8) . . . . ?
C3 N2 C4 C9 -179.7(7) . . . . ?
C3 N3 C5 C4 -0.2(7) . . . . ?
C3 N3 C5 C6 -179.2(8) . . . . ?
C4 N2 C3 N1 -177.5(6) . . . . ?
C4 N2 C3 N3 0.5(8) . . . . ?
C4 C5 C6 C7 -1.2(11) . . . . ?
C5 N3 C3 N1 177.8(6) . . . . ?
C5 N3 C3 N2 -0.2(8) . . . . ?
C5 C4 C9 C8 3.1(10) . . . . ?
C5 C6 C7 C8 1.5(12) . . . . ?
C6 C7 C8 C9 0.5(12) . . . . ?
C6 C7 C8 C10 177.5(7) . . . . ?
C7 C8 C9 C4 -2.8(11) . . . . ?
C7 C8 C10 O3 -151.1(8) . . . . ?
C7 C8 C10 C11 27.3(10) . . . . ?
C8 C10 C11 C12 -139.1(7) . . . . ?
C8 C10 C11 C16 40.4(10) . . . . ?
C9 C4 C5 N3 179.7(6) . . . . ?
C9 C4 C5 C6 -1.2(10) . . . . ?
C9 C8 C10 O3 25.9(11) . . . . ?
C9 C8 C10 C11 -155.7(7) . . . . ?
C10 C8 C9 C4 -179.7(6) . . . . ?
C10 C11 C12 C13 177.4(7) . . . . ?
C10 C11 C16 C15 -178.6(8) . . . . ?
C11 C12 C13 C14 0.3(14) . . . . ?
C12 C11 C16 C15 0.8(12) . . . . ?
C12 C13 C14 C15 2.8(16) . . . . ?
C13 C14 C15 C16 -4.1(17) . . . . ?
C14 C15 C16 C11 2.2(15) . . . . ?
C16 C11 C12 C13 -2.1(12) . . . . ?
